data_2221426
loop_
_publ_author_name
'Zhou, Yan'
'Zhao, Wen-Na'
'Han, Lei'

_publ_section_title
;
 Bis(benzoylacetonato)bis(1,3-di-4-pyridylpropane)manganese(II)
;
_journal_coeditor_code LH2780
_journal_issue 4
_journal_name_full 'Acta Crystallographica Section E'
_journal_page_first m423
_journal_page_last m424
_journal_paper_doi 10.1107/S1600536809009891
_journal_volume 65
_journal_year 2009
_chemical_formula_iupac '[Mn (C10 H9 O2)2 (C13 H14 N2)2]'
_chemical_formula_moiety 'C46 H46 Mn N4 O4'
_chemical_formula_sum 'C46 H46 Mn N4 O4'
_chemical_formula_weight 773.81
_chemical_name_systematic
;
Bis(benzoylacetonato)bis(1,3-di-4-pyridylpropane)manganese(II)
;
_space_group_IT_number 2
_symmetry_cell_setting triclinic
_symmetry_space_group_name_Hall '-P 1'
_symmetry_space_group_name_H-M 'P -1'
_atom_sites_solution_hydrogens geom
_atom_sites_solution_primary direct
_atom_sites_solution_secondary difmap
_audit_creation_method SHELXL-97
_cell_angle_alpha 79.84(3)
_cell_angle_beta 77.68(3)
_cell_angle_gamma 89.45(3)
_cell_formula_units_Z 1
_cell_length_a 9.771(2)
_cell_length_b 10.269(2)
_cell_length_c 10.485(2)
_cell_measurement_reflns_used 9996
_cell_measurement_temperature 298(2)
_cell_measurement_theta_max 27.44
_cell_measurement_theta_min 3.10
_cell_volume 1011.3(4)
_computing_cell_refinement 'RAPID-AUTO (Rigaku, 1998)'
_computing_data_collection 'RAPID-AUTO (Rigaku, 1998)'
_computing_data_reduction 'CrystalStructure (Rigaku/MSC, 2004)'
_computing_molecular_graphics 'ORTEPII (Johnson, 1976)'
_computing_publication_material 'SHELXL97 (Sheldrick, 2008) and PLATON (Spek, 2009)'
_computing_structure_refinement 'SHELXL97 (Sheldrick, 2008)'
_computing_structure_solution 'SHELXS97 (Sheldrick, 2008)'
_diffrn_ambient_temperature 298(2)
_diffrn_detector_area_resol_mean 0
_diffrn_measured_fraction_theta_full 0.988
_diffrn_measured_fraction_theta_max 0.988
_diffrn_measurement_device_type 'Rigaku R-AXIS RAPID'
_diffrn_measurement_method \w
_diffrn_radiation_monochromator graphite
_diffrn_radiation_source 'fine-focus sealed tube'
_diffrn_radiation_type MoK\a
_diffrn_radiation_wavelength 0.71073
_diffrn_reflns_av_R_equivalents 0.0376
_diffrn_reflns_av_sigmaI/netI 0.0536
_diffrn_reflns_limit_h_max 11
_diffrn_reflns_limit_h_min -12
_diffrn_reflns_limit_k_max 13
_diffrn_reflns_limit_k_min -13
_diffrn_reflns_limit_l_max 13
_diffrn_reflns_limit_l_min -13
_diffrn_reflns_number 9996
_diffrn_reflns_theta_full 27.44
_diffrn_reflns_theta_max 27.44
_diffrn_reflns_theta_min 3.10
_diffrn_standards_number 0
_exptl_absorpt_coefficient_mu 0.374
_exptl_absorpt_correction_T_max 0.949
_exptl_absorpt_correction_T_min 0.886
_exptl_absorpt_correction_type multi-scan
_exptl_absorpt_process_details '(ABSCOR; Higashi, 1995)'
_exptl_crystal_colour yellow
_exptl_crystal_density_diffrn 1.271
_exptl_crystal_density_method 'not measured'
_exptl_crystal_description block
_exptl_crystal_F_000 407
_exptl_crystal_size_max 0.43
_exptl_crystal_size_mid 0.27
_exptl_crystal_size_min 0.14
_refine_diff_density_max 0.438
_refine_diff_density_min -0.847
_refine_ls_extinction_method none
_refine_ls_goodness_of_fit_ref 1.111
_refine_ls_hydrogen_treatment constr
_refine_ls_matrix_type full
_refine_ls_number_parameters 279
_refine_ls_number_reflns 4583
_refine_ls_number_restraints 22
_refine_ls_restrained_S_all 1.113
_refine_ls_R_factor_all 0.1219
_refine_ls_R_factor_gt 0.0539
_refine_ls_shift/su_max 0.000
_refine_ls_shift/su_mean 0.000
_refine_ls_structure_factor_coef Fsqd
_refine_ls_weighting_details 'calc w=1/[\s^2^(Fo^2^)+(0.0212P)^2^+0.8043P] where P=(Fo^2^+2Fc^2^)/3'
_refine_ls_weighting_scheme calc
_refine_ls_wR_factor_gt 0.0872
_refine_ls_wR_factor_ref 0.1305
_reflns_number_gt 2625
_reflns_number_total 4583
_reflns_threshold_expression I>2\s(I)
_cod_data_source_file lh2780.cif
_cod_data_source_block I
_cod_depositor_comments
;
The following automatic conversions were performed:
'_symmetry_cell_setting' value 'Triclinic' changed to 'triclinic'
according to '/home/saulius/struct/CIF-dictionaries/cif_core.dic'
dictionary named 'cif_core.dic' version 2.4.1 from 2010-06-29.

Automatic conversion script
Id: cif_fix_enum 1527 2010-12-29 10:47:43Z saulius 

The following automatic conversions were performed:

'_symmetry_cell_setting' value 'Triclinic' changed to 'triclinic'
according to /home/saulius/struct/CIF-dictionaries/cif_core.dic
dictionary named 'cif_core.dic' version 2.4.1 from 2010-06-29.

Automatic conversion script
Id: cif_fix_values 1715 2011-07-08 13:25:40Z adriana 
;
_cod_original_cell_volume 1011.3(3)
_cod_database_code 2221426
_cod_database_fobs_code 2221426

loop_
_symmetry_equiv_pos_as_xyz
'x, y, z'
'-x, -y, -z'

loop_
_atom_site_type_symbol
_atom_site_label
_atom_site_fract_x
_atom_site_fract_y
_atom_site_fract_z
_atom_site_U_iso_or_equiv
_atom_site_adp_type
_atom_site_calc_flag
_atom_site_refinement_flags
_atom_site_occupancy
_atom_site_disorder_assembly
_atom_site_disorder_group
Mn Mn1 0.5000 0.5000 0.5000 0.0515(2) Uani d S 1 . .
O O1 0.5977(2) 0.4870(2) 0.2980(2) 0.0588(6) Uani d . 1 . .
O O2 0.4772(2) 0.70055(19) 0.4153(2) 0.0583(6) Uani d . 1 . .
N N1 0.7142(3) 0.5550(2) 0.5435(3) 0.0554(7) Uani d . 1 A .
C C1 0.6164(3) 0.5749(3) 0.1942(3) 0.0561(8) Uani d . 1 . .
C C2 0.5774(3) 0.7069(3) 0.1891(3) 0.0543(8) Uani d . 1 . .
H H2A 0.5942 0.7611 0.1060 0.065 Uiso calc R 1 . .
C C3 0.5159(3) 0.7642(3) 0.2973(3) 0.0497(7) Uani d . 1 . .
C C4 0.4914(3) 0.9105(3) 0.2811(3) 0.0512(7) Uani d . 1 . .
C C5 0.4131(4) 0.9594(3) 0.3870(4) 0.0663(9) Uani d . 1 . .
H H5A 0.3739 0.9010 0.4644 0.080 Uiso calc R 1 . .
C C6 0.3917(4) 1.0938(4) 0.3806(4) 0.0818(11) Uani d . 1 . .
H H6A 0.3375 1.1247 0.4528 0.098 Uiso calc R 1 . .
C C7 0.4501(5) 1.1811(4) 0.2680(5) 0.0850(12) Uani d . 1 . .
H H7A 0.4377 1.2715 0.2640 0.102 Uiso calc R 1 . .
C C8 0.5270(4) 1.1340(4) 0.1614(4) 0.0819(12) Uani d . 1 . .
H H8A 0.5656 1.1929 0.0841 0.098 Uiso calc R 1 . .
C C9 0.5481(3) 0.9997(3) 0.1673(4) 0.0649(9) Uani d . 1 . .
H H9A 0.6009 0.9693 0.0942 0.078 Uiso calc R 1 . .
C C10 0.6872(5) 0.5313(4) 0.0665(3) 0.0889(13) Uani d . 1 . .
H H10A 0.7800 0.5030 0.0723 0.133 Uiso calc R 1 . .
H H10B 0.6927 0.6039 -0.0061 0.133 Uiso calc R 1 . .
H H10C 0.6340 0.4591 0.0522 0.133 Uiso calc R 1 . .
C C11 0.7529(4) 0.5049(3) 0.6567(3) 0.0638(9) Uani d . 1 . .
H H11A 0.6941 0.4413 0.7173 0.077 Uiso calc R 1 . .
C C12 0.8743(4) 0.5418(4) 0.6887(4) 0.0677(9) Uani d . 1 A .
H H12A 0.8959 0.5029 0.7688 0.081 Uiso calc R 1 . .
C C13 0.9645(3) 0.6367(4) 0.6023(4) 0.0631(9) Uani d . 1 . .
C C14 0.9256(3) 0.6873(3) 0.4842(4) 0.0655(9) Uani d . 1 A .
H H14A 0.9830 0.7503 0.4215 0.079 Uiso calc R 1 . .
C C15 0.8025(3) 0.6449(3) 0.4595(3) 0.0610(8) Uani d . 1 . .
H H15A 0.7793 0.6812 0.3793 0.073 Uiso calc R 1 A .
C C16 1.0969(4) 0.6845(4) 0.6333(4) 0.0850(12) Uani d D 1 A 1
H H16A 1.1748 0.6787 0.5599 0.102 Uiso calc PR 0.712(7) B 1
H H16B 1.1152 0.6272 0.7115 0.102 Uiso calc PR 0.712(7) B 1
C C17 1.0873(5) 0.8315(6) 0.6584(6) 0.0735(18) Uani d PD 0.712(7) A 1
H H17A 1.1786 0.8627 0.6649 0.088 Uiso calc PR 0.712(7) B 1
H H17B 1.0597 0.8880 0.5843 0.088 Uiso calc PR 0.712(7) B 1
C C18 0.9821(5) 0.8393(5) 0.7845(5) 0.0715(18) Uani d PD 0.712(7) A 1
H H18A 0.8921 0.8054 0.7778 0.086 Uiso calc PR 0.712(7) B 1
H H18B 1.0112 0.7826 0.8578 0.086 Uiso calc PR 0.712(7) B 1
C C19 0.9642(5) 0.9769(5) 0.8155(6) 0.0585(14) Uani d PD 0.712(7) A 1
C C20 0.8366(7) 1.0339(8) 0.8254(7) 0.068(2) Uani d PD 0.712(7) A 1
H H20A 0.7619 0.9881 0.8099 0.082 Uiso calc PR 0.712(7) B 1
C C21 0.8167(10) 1.1545(10) 0.8570(9) 0.091(4) Uani d PD 0.712(7) A 1
H H21A 0.7279 1.1890 0.8605 0.109 Uiso calc PR 0.712(7) B 1
C C22 1.0392(10) 1.1755(10) 0.8710(12) 0.084(3) Uani d PD 0.712(7) A 1
H H22A 1.1114 1.2260 0.8848 0.101 Uiso calc PR 0.712(7) B 1
C C23 1.0715(6) 1.0503(7) 0.8387(7) 0.0711(19) Uani d PD 0.712(7) A 1
H H23A 1.1614 1.0180 0.8331 0.085 Uiso calc PR 0.712(7) B 1
N N2 0.9127(8) 1.2275(7) 0.8834(7) 0.083(3) Uiso d PD 0.712(7) A 1
H H16C 1.1545 0.7357 0.5537 0.102 Uiso calc PR 0.288(7) B 2
H H16D 1.1497 0.6092 0.6635 0.102 Uiso calc PR 0.288(7) B 2
C C17A 1.0611(15) 0.7711(11) 0.7420(13) 0.067(4) Uiso d PD 0.288(7) A 2
H H17C 0.9851 0.7311 0.8133 0.080 Uiso calc PR 0.288(7) B 2
H H17D 1.1421 0.7844 0.7785 0.080 Uiso calc PR 0.288(7) B 2
C C18A 1.0178(15) 0.9009(11) 0.6687(12) 0.067(4) Uiso d PD 0.288(7) A 2
H H18C 1.0926 0.9332 0.5927 0.081 Uiso calc PR 0.288(7) B 2
H H18D 0.9355 0.8841 0.6355 0.081 Uiso calc PR 0.288(7) B 2
C C19A 0.9859(14) 1.0068(12) 0.7515(15) 0.059(4) Uiso d PD 0.288(7) A 2
C C20A 0.8553(17) 1.0579(18) 0.7869(19) 0.065(6) Uiso d PD 0.288(7) A 2
H H20B 0.7773 1.0231 0.7654 0.079 Uiso calc PR 0.288(7) B 2
C C21A 0.843(2) 1.1620(17) 0.855(2) 0.054(6) Uiso d PD 0.288(7) A 2
H H21B 0.7535 1.1924 0.8812 0.064 Uiso calc PR 0.288(7) B 2
C C22A 1.071(2) 1.170(2) 0.861(3) 0.061(6) Uiso d PD 0.288(7) A 2
H H22B 1.1456 1.1995 0.8918 0.073 Uiso calc PR 0.288(7) B 2
C C23A 1.0905(17) 1.0689(16) 0.7889(16) 0.065(6) Uiso d PD 0.288(7) A 2
H H23B 1.1814 1.0408 0.7635 0.078 Uiso calc PR 0.288(7) B 2
N N2A 0.9475(18) 1.2239(16) 0.8872(17) 0.066(5) Uiso d PD 0.288(7) A 2

loop_
_atom_site_aniso_label
_atom_site_aniso_U_11
_atom_site_aniso_U_22
_atom_site_aniso_U_33
_atom_site_aniso_U_12
_atom_site_aniso_U_13
_atom_site_aniso_U_23
Mn1 0.0558(4) 0.0467(4) 0.0503(4) 0.0015(3) -0.0082(3) -0.0078(3)
O1 0.0646(14) 0.0521(13) 0.0569(14) 0.0078(11) -0.0061(11) -0.0110(11)
O2 0.0687(14) 0.0483(12) 0.0537(13) 0.0068(10) -0.0045(11) -0.0088(10)
N1 0.0563(16) 0.0563(16) 0.0534(16) 0.0028(13) -0.0106(13) -0.0110(13)
C1 0.0542(19) 0.063(2) 0.0501(19) 0.0049(16) -0.0084(15) -0.0119(16)
C2 0.0583(19) 0.0516(18) 0.0499(18) 0.0080(15) -0.0104(15) -0.0028(15)
C3 0.0432(17) 0.0510(17) 0.0534(19) -0.0011(14) -0.0101(14) -0.0055(15)
C4 0.0473(17) 0.0473(17) 0.0599(19) 0.0012(14) -0.0172(15) -0.0051(15)
C5 0.076(2) 0.058(2) 0.066(2) 0.0128(18) -0.0185(19) -0.0120(17)
C6 0.104(3) 0.064(2) 0.086(3) 0.026(2) -0.030(2) -0.026(2)
C7 0.101(3) 0.053(2) 0.111(3) 0.011(2) -0.041(3) -0.017(2)
C8 0.087(3) 0.052(2) 0.099(3) 0.000(2) -0.019(2) 0.007(2)
C9 0.063(2) 0.055(2) 0.072(2) 0.0001(16) -0.0108(18) -0.0048(17)
C10 0.119(3) 0.082(3) 0.059(2) 0.014(2) 0.003(2) -0.022(2)
C11 0.069(2) 0.061(2) 0.059(2) 0.0008(17) -0.0101(18) -0.0083(17)
C12 0.071(2) 0.075(2) 0.064(2) 0.015(2) -0.0243(19) -0.0189(19)
C13 0.0507(19) 0.073(2) 0.074(2) 0.0129(17) -0.0137(18) -0.036(2)
C14 0.054(2) 0.074(2) 0.067(2) -0.0038(17) -0.0042(17) -0.0181(18)
C15 0.060(2) 0.066(2) 0.055(2) 0.0002(17) -0.0079(17) -0.0105(17)
C16 0.060(2) 0.101(3) 0.110(3) 0.016(2) -0.025(2) -0.056(3)
C17 0.047(3) 0.102(5) 0.075(4) -0.007(3) -0.007(3) -0.030(4)
C18 0.069(3) 0.077(4) 0.070(4) -0.005(3) -0.009(3) -0.023(3)
C19 0.055(3) 0.071(3) 0.051(3) -0.002(3) -0.013(3) -0.011(3)
C20 0.051(3) 0.081(5) 0.074(5) -0.003(3) -0.019(3) -0.009(4)
C21 0.057(5) 0.117(8) 0.099(6) 0.012(4) -0.016(4) -0.019(4)
C22 0.078(7) 0.093(6) 0.084(5) -0.037(5) -0.017(5) -0.017(4)
C23 0.049(3) 0.096(5) 0.070(5) -0.001(3) -0.017(3) -0.014(4)
C16A 0.060(2) 0.101(3) 0.110(3) 0.016(2) -0.025(2) -0.056(3)

loop_
_atom_type_symbol
_atom_type_description
_atom_type_scat_dispersion_real
_atom_type_scat_dispersion_imag
_atom_type_scat_source
C C 0.0033 0.0016 'International Tables Vol C Tables 4.2.6.8 and 6.1.1.4'
H H 0.0000 0.0000 'International Tables Vol C Tables 4.2.6.8 and 6.1.1.4'
Mn Mn 0.3368 0.7283 'International Tables Vol C Tables 4.2.6.8 and 6.1.1.4'
N N 0.0061 0.0033 'International Tables Vol C Tables 4.2.6.8 and 6.1.1.4'
O O 0.0106 0.0060 'International Tables Vol C Tables 4.2.6.8 and 6.1.1.4'

loop_
_geom_angle_atom_site_label_1
_geom_angle_atom_site_label_2
_geom_angle_atom_site_label_3
_geom_angle_site_symmetry_1
_geom_angle_site_symmetry_3
_geom_angle
_geom_angle_publ_flag
O2 Mn1 O2 . 2_666 180 y
O2 Mn1 O1 . 2_666 97.35(8) y
O2 Mn1 O1 2_666 2_666 82.65(8) ?
O2 Mn1 O1 . . 82.65(8) y
O2 Mn1 O1 2_666 . 97.35(8) ?
O1 Mn1 O1 2_666 . 180 y
O2 Mn1 N1 . . 90.12(9) y
O2 Mn1 N1 2_666 . 89.88(9) ?
O1 Mn1 N1 2_666 . 88.68(9) ?
O1 Mn1 N1 . . 91.32(9) y
O2 Mn1 N1 . 2_666 89.88(9) y
O2 Mn1 N1 2_666 2_666 90.12(9) n
O1 Mn1 N1 2_666 2_666 91.32(9) n
O1 Mn1 N1 . 2_666 88.68(9) y
N1 Mn1 N1 . 2_666 180 y
C1 O1 Mn1 . . 129.9(2) ?
C3 O2 Mn1 . . 131.8(2) ?
C15 N1 C11 . . 115.8(3) ?
C15 N1 Mn1 . . 121.5(2) ?
C11 N1 Mn1 . . 122.6(2) ?
O1 C1 C2 . . 125.5(3) ?
O1 C1 C10 . . 116.2(3) ?
C2 C1 C10 . . 118.3(3) ?
C3 C2 C1 . . 125.7(3) ?
C3 C2 H2A . . 117.2 ?
C1 C2 H2A . . 117.2 ?
O2 C3 C2 . . 124.3(3) ?
O2 C3 C4 . . 114.9(3) ?
C2 C3 C4 . . 120.8(3) ?
C5 C4 C9 . . 118.0(3) ?
C5 C4 C3 . . 118.4(3) ?
C9 C4 C3 . . 123.5(3) ?
C4 C5 C6 . . 121.3(3) ?
C4 C5 H5A . . 119.3 ?
C6 C5 H5A . . 119.3 ?
C7 C6 C5 . . 120.0(4) ?
C7 C6 H6A . . 120.0 ?
C5 C6 H6A . . 120.0 ?
C6 C7 C8 . . 119.4(4) ?
C6 C7 H7A . . 120.3 ?
C8 C7 H7A . . 120.3 ?
C7 C8 C9 . . 120.7(4) ?
C7 C8 H8A . . 119.7 ?
C9 C8 H8A . . 119.7 ?
C4 C9 C8 . . 120.6(4) ?
C4 C9 H9A . . 119.7 ?
C8 C9 H9A . . 119.7 ?
C1 C10 H10A . . 109.5 ?
C1 C10 H10B . . 109.5 ?
H10A C10 H10B . . 109.5 ?
C1 C10 H10C . . 109.5 ?
H10A C10 H10C . . 109.5 ?
H10B C10 H10C . . 109.5 ?
N1 C11 C12 . . 123.8(3) ?
N1 C11 H11A . . 118.1 ?
C12 C11 H11A . . 118.1 ?
C11 C12 C13 . . 120.2(3) ?
C11 C12 H12A . . 119.9 ?
C13 C12 H12A . . 119.9 ?
C12 C13 C14 . . 116.0(3) ?
C12 C13 C16 . . 122.8(4) ?
C14 C13 C16 . . 121.2(4) ?
C15 C14 C13 . . 120.2(3) ?
C15 C14 H14A . . 119.9 ?
C13 C14 H14A . . 119.9 ?
N1 C15 C14 . . 123.9(3) ?
N1 C15 H15A . . 118.1 ?
C14 C15 H15A . . 118.1 ?
C13 C16 C17 . . 112.3(3) ?
C13 C16 H16A . . 109.1 ?
C17 C16 H16A . . 109.1 ?
C13 C16 H16B . . 109.1 ?
C17 C16 H16B . . 109.1 ?
H16A C16 H16B . . 107.9 ?
C18 C17 C16 . . 110.2(4) ?
C18 C17 H17A . . 109.6 ?
C16 C17 H17A . . 109.6 ?
C18 C17 H17B . . 109.6 ?
C16 C17 H17B . . 109.6 ?
H17A C17 H17B . . 108.1 ?
C19 C18 C17 . . 114.0(4) ?
C19 C18 H18A . . 108.7 ?
C17 C18 H18A . . 108.7 ?
C19 C18 H18B . . 108.7 ?
C17 C18 H18B . . 108.7 ?
H18A C18 H18B . . 107.6 ?
C20 C19 C23 . . 116.6(5) ?
C20 C19 C18 . . 120.1(5) ?
C23 C19 C18 . . 123.2(5) ?
C21 C20 C19 . . 121.3(7) ?
C21 C20 H20A . . 119.3 ?
C19 C20 H20A . . 119.3 ?
N2 C21 C20 . . 125.0(9) ?
N2 C21 H21A . . 117.5 ?
C20 C21 H21A . . 117.5 ?
N2 C22 C23 . . 124.8(7) ?
N2 C22 H22A . . 117.6 ?
C23 C22 H22A . . 117.6 ?
C19 C23 C22 . . 117.3(6) ?
C19 C23 H23A . . 121.3 ?
C22 C23 H23A . . 121.3 ?
C21 N2 C22 . . 114.8(7) ?
C18A C17A H17C . . 111.1 ?
C18A C17A H17D . . 111.1 ?
H17C C17A H17D . . 109.0 ?
C19A C18A C17A . . 114.2(10) ?
C19A C18A H18C . . 108.7 ?
C17A C18A H18C . . 108.7 ?
C19A C18A H18D . . 108.7 ?
C17A C18A H18D . . 108.7 ?
H18C C18A H18D . . 107.6 ?
C23A C19A C20A . . 114.3(12) ?
C23A C19A C18A . . 121.1(12) ?
C20A C19A C18A . . 124.4(12) ?
C21A C20A C19A . . 118.1(15) ?
C21A C20A H20B . . 120.9 ?
C19A C20A H20B . . 120.9 ?
N2A C21A C20A . . 126.7(16) ?
N2A C21A H21B . . 116.7 ?
C20A C21A H21B . . 116.7 ?
N2A C22A C23A . . 120.3(17) ?
N2A C22A H22B . . 119.9 ?
C23A C22A H22B . . 119.9 ?
C19A C23A C22A . . 125.0(15) ?
C19A C23A H23B . . 117.5 ?
C22A C23A H23B . . 117.5 ?
C22A N2A C21A . . 115.1(14) ?

loop_
_geom_bond_atom_site_label_1
_geom_bond_atom_site_label_2
_geom_bond_site_symmetry_2
_geom_bond_distance
_geom_bond_publ_flag
Mn1 O2 . 2.124(2) y
Mn1 O2 2_666 2.124(2) ?
Mn1 O1 2_666 2.157(2) ?
Mn1 O1 . 2.157(2) y
Mn1 N1 . 2.330(3) y
Mn1 N1 2_666 2.330(3) ?
O1 C1 . 1.266(3) ?
O2 C3 . 1.273(3) ?
N1 C15 . 1.333(4) ?
N1 C11 . 1.337(4) ?
C1 C2 . 1.400(4) ?
C1 C10 . 1.511(4) ?
C2 C3 . 1.390(4) ?
C2 H2A . 0.9300 ?
C3 C4 . 1.505(4) ?
C4 C5 . 1.377(4) ?
C4 C9 . 1.383(4) ?
C5 C6 . 1.386(5) ?
C5 H5A . 0.9300 ?
C6 C7 . 1.368(5) ?
C6 H6A . 0.9300 ?
C7 C8 . 1.368(5) ?
C7 H7A . 0.9300 ?
C8 C9 . 1.385(5) ?
C8 H8A . 0.9300 ?
C9 H9A . 0.9300 ?
C10 H10A . 0.9600 ?
C10 H10B . 0.9600 ?
C10 H10C . 0.9600 ?
C11 C12 . 1.374(5) ?
C11 H11A . 0.9300 ?
C12 C13 . 1.382(5) ?
C12 H12A . 0.9300 ?
C13 C14 . 1.384(5) ?
C13 C16 . 1.506(5) ?
C14 C15 . 1.374(4) ?
C14 H14A . 0.9300 ?
C15 H15A . 0.9300 ?
C16 C17 . 1.576(6) ?
C16 H16A . 0.9700 ?
C16 H16B . 0.9700 ?
C17 C18 . 1.506(6) ?
C17 H17A . 0.9700 ?
C17 H17B . 0.9700 ?
C18 C19 . 1.505(6) ?
C18 H18A . 0.9700 ?
C18 H18B . 0.9700 ?
C19 C20 . 1.364(6) ?
C19 C23 . 1.384(6) ?
C20 C21 . 1.339(8) ?
C20 H20A . 0.9300 ?
C21 N2 . 1.310(9) ?
C21 H21A . 0.9300 ?
C22 N2 . 1.331(9) ?
C22 C23 . 1.403(8) ?
C22 H22A . 0.9300 ?
C23 H23A . 0.9300 ?
C17A C18A . 1.521(13) ?
C17A H17C . 0.9700 ?
C17A H17D . 0.9700 ?
C18A C19A . 1.498(13) ?
C18A H18C . 0.9700 ?
C18A H18D . 0.9700 ?
C19A C23A . 1.369(13) ?
C19A C20A . 1.377(14) ?
C20A C21A . 1.377(14) ?
C20A H20B . 0.9300 ?
C21A N2A . 1.339(15) ?
C21A H21B . 0.9300 ?
C22A N2A . 1.322(15) ?
C22A C23A . 1.375(15) ?
C22A H22B . 0.9300 ?
C23A H23B . 0.9300 ?

loop_
_geom_hbond_atom_site_label_D
_geom_hbond_atom_site_label_H
_geom_hbond_atom_site_label_A
_geom_hbond_site_symmetry_A
_geom_hbond_distance_DH
_geom_hbond_distance_HA
_geom_hbond_distance_DA
_geom_hbond_angle_DHA
C11 H11A Cg1 1_555 0.93 2.56 3.159(4) 122
C14 H14A Cg2 2_776 0.93 2.91 3.738(5) 149
C14 H14A Cg3 2_776 0.93 2.63 3.440(9) 147
C15 H15A Cg1 1_555 0.93 2.60 3.206(3) 123
C20 H20A Cg4 2_676 0.93 2.65 3.529(7) 158
